data_7007750
loop_
_publ_author_name
'Casanova, Massimo'
'Zangrando, Ennio'
'Munini, Fabio'
'Iengo, Elisabetta'
'Alessio, Enzo'

_publ_section_title
;
 fac-[Re(CO)3(dmso-O)3](CF3SO3): a new versatile and efficient Re(I)
 precursor for the preparation of mono and polynuclear compounds
 containing fac-[Re(CO)3]+ fragments.
;
_journal_issue 42
_journal_name_full 'Dalton transactions (Cambridge, England : 2003)'
_journal_page_first 5033
_journal_page_last 5045
_journal_paper_doi 10.1039/b609853c
_journal_year 2006
_chemical_formula_moiety 'C15 H14 N2 O4 Re S 1+, C F3 O3 S 1-'
_chemical_formula_sum 'C16 H14 F3 N2 O7 Re S2'
_chemical_formula_weight 653.61
_chemical_name_common
;mer-tricarbonyl-(dimethylsulfoxide,O)-(2,2'-bipyridine)-
rhenium(i) triflate
;
_chemical_name_systematic
;
mer-tricarbonyl-(dimethylsulfoxide,O)-(2,2'-bipyridine)-rhenium(I) triflate
;
_space_group_IT_number 2
_symmetry_cell_setting triclinic
_symmetry_space_group_name_Hall '-P 1'
_symmetry_space_group_name_H-M 'P -1'
_atom_sites_solution_hydrogens geom
_atom_sites_solution_primary direct
_atom_sites_solution_secondary difmap
_audit_creation_method SHELXL-97
_cell_angle_alpha 79.43(2)
_cell_angle_beta 80.06(3)
_cell_angle_gamma 86.72(3)
_cell_formula_units_Z 2
_cell_length_a 6.585(3)
_cell_length_b 12.714(4)
_cell_length_c 12.994(3)
_cell_measurement_temperature 293(2)
_cell_volume 1053.0(6)
_computing_cell_refinement 'Denzo (Otwinowski & Minor 1997)'
_computing_data_collection 'Nonius Xpress'
_computing_data_reduction 'Denzo and Scalepack (Otwinowski & Minor 1997)'
_computing_molecular_graphics 'Ortep3/windows (Farrugia,1997)'
_computing_publication_material 'Wingx 1.70.00 (Farrugia, 1999)'
_computing_structure_refinement 'SHELX97 (Sheldrick, 1998)'
_computing_structure_solution 'SHELX97 (Sheldrick, 1998)'
_diffrn_ambient_temperature 293(2)
_diffrn_measured_fraction_theta_full 0.894
_diffrn_measured_fraction_theta_max 0.894
_diffrn_measurement_device_type 'image plate dip1030'
_diffrn_measurement_method 'laser scanner'
_diffrn_radiation_monochromator graphite
_diffrn_radiation_source 'fine-focus sealed tube'
_diffrn_radiation_type Mok\a
_diffrn_radiation_wavelength 0.71073
_diffrn_reflns_av_R_equivalents 0.0361
_diffrn_reflns_av_sigmaI/netI 0.0495
_diffrn_reflns_limit_h_max 8
_diffrn_reflns_limit_h_min -8
_diffrn_reflns_limit_k_max 18
_diffrn_reflns_limit_k_min -18
_diffrn_reflns_limit_l_max 18
_diffrn_reflns_limit_l_min -18
_diffrn_reflns_number 14864
_diffrn_reflns_theta_full 30.58
_diffrn_reflns_theta_max 30.58
_diffrn_reflns_theta_min 2.08
_exptl_absorpt_coefficient_mu 6.036
_exptl_absorpt_correction_T_max 0.4457
_exptl_absorpt_correction_T_min 0.1256
_exptl_absorpt_correction_type refdelf
_exptl_absorpt_process_details
;
Parkin S,Moezzi B & Hope H, (1995) J. Appl. Cryst. 28, 53-56
Cubic fit to sin(theta)/lambda - 24 parameters
;
_exptl_crystal_colour yellow
_exptl_crystal_density_diffrn 2.061
_exptl_crystal_density_method 'not measured'
_exptl_crystal_F_000 628
_exptl_crystal_size_max 0.35
_exptl_crystal_size_mid 0.35
_exptl_crystal_size_min 0.15
_refine_diff_density_max 1.761
_refine_diff_density_min -0.496
_refine_diff_density_rms 0.166
_refine_ls_extinction_method none
_refine_ls_goodness_of_fit_ref 0.985
_refine_ls_hydrogen_treatment constr
_refine_ls_matrix_type full
_refine_ls_number_parameters 280
_refine_ls_number_reflns 5799
_refine_ls_number_restraints 0
_refine_ls_restrained_S_all 0.985
_refine_ls_R_factor_all 0.0463
_refine_ls_R_factor_gt 0.0378
_refine_ls_shift/su_max 0.001
_refine_ls_shift/su_mean 0.000
_refine_ls_structure_factor_coef Fsqd
_refine_ls_weighting_details 'calc w=1/[\s^2^(Fo^2^)+(0.0582P)^2^] where P=(Fo^2^+2Fc^2^)/3'
_refine_ls_weighting_scheme calc
_refine_ls_wR_factor_gt 0.0984
_refine_ls_wR_factor_ref 0.1016
_reflns_number_gt 4785
_reflns_number_total 5799
_reflns_threshold_expression >2sigma(I)
_cod_data_source_file b609853c.txt
_cod_data_source_block 4
_cod_database_code 7007750

loop_
_symmetry_equiv_pos_as_xyz
'x, y, z'
'-x, -y, -z'

loop_
_atom_site_label
_atom_site_type_symbol
_atom_site_fract_x
_atom_site_fract_y
_atom_site_fract_z
_atom_site_U_iso_or_equiv
_atom_site_adp_type
_atom_site_occupancy
_atom_site_symmetry_multiplicity
_atom_site_calc_flag
_atom_site_refinement_flags
_atom_site_disorder_assembly
_atom_site_disorder_group
Re Re 0.39543(3) 0.749448(15) 0.379619(14) 0.04691(8) Uani 1 1 d . . .
S1 S 0.3139(2) 0.96513(11) 0.21702(11) 0.0584(3) Uani 1 1 d . . .
O4 O 0.2479(6) 0.8479(3) 0.2561(3) 0.0569(9) Uani 1 1 d . . .
C14 C 0.1792(13) 1.0087(5) 0.1092(5) 0.0799(19) Uani 1 1 d . . .
H14A H 0.2241 0.9665 0.0549 0.120 Uiso 1 1 calc R . .
H14B H 0.2068 1.0827 0.0809 0.120 Uiso 1 1 calc R . .
H14C H 0.0338 1.0006 0.1335 0.120 Uiso 1 1 calc R . .
C15 C 0.1688(11) 1.0387(5) 0.3116(5) 0.0717(16) Uani 1 1 d . . .
H15A H 0.2612 1.0671 0.3486 0.108 Uiso 1 1 calc R . .
H15B H 0.0744 0.9920 0.3615 0.108 Uiso 1 1 calc R . .
H15C H 0.0931 1.0964 0.2753 0.108 Uiso 1 1 calc R . .
C11 C 0.5556(10) 0.8574(5) 0.4133(5) 0.0629(14) Uani 1 1 d . . .
C12 C 0.1749(10) 0.7757(5) 0.4909(5) 0.0618(13) Uani 1 1 d . . .
C13 C 0.5180(9) 0.6515(5) 0.4813(5) 0.0573(12) Uani 1 1 d . . .
O1 O 0.6551(9) 0.9182(4) 0.4353(4) 0.0865(15) Uani 1 1 d . . .
O2 O 0.0422(8) 0.7902(5) 0.5563(4) 0.0884(15) Uani 1 1 d . . .
O3 O 0.5924(7) 0.5908(4) 0.5434(3) 0.0728(12) Uani 1 1 d . . .
N1 N 0.2499(6) 0.6257(3) 0.3249(3) 0.0450(8) Uani 1 1 d . . .
N2 N 0.6123(6) 0.7111(3) 0.2449(3) 0.0467(8) Uani 1 1 d . . .
C1 C 0.0629(8) 0.5851(4) 0.3699(4) 0.0518(11) Uani 1 1 d . . .
H1 H -0.0135 0.6140 0.4257 0.062 Uiso 1 1 calc R . .
C2 C -0.0170(8) 0.5033(5) 0.3360(5) 0.0595(13) Uani 1 1 d . . .
H2 H -0.1455 0.4769 0.3686 0.071 Uiso 1 1 calc R . .
C3 C 0.0942(9) 0.4603(5) 0.2533(5) 0.0604(13) Uani 1 1 d . . .
H3 H 0.0431 0.4039 0.2297 0.072 Uiso 1 1 calc R . .
C4 C 0.2825(8) 0.5022(4) 0.2061(4) 0.0552(11) Uani 1 1 d . . .
H4 H 0.3597 0.4745 0.1497 0.066 Uiso 1 1 calc R . .
C5 C 0.3568(7) 0.5851(4) 0.2422(4) 0.0440(9) Uani 1 1 d . . .
C6 C 0.5598(7) 0.6337(4) 0.1968(4) 0.0462(9) Uani 1 1 d . . .
C7 C 0.6886(8) 0.6018(5) 0.1110(4) 0.0559(12) Uani 1 1 d . . .
H7 H 0.6508 0.5475 0.0795 0.067 Uiso 1 1 calc R . .
C8 C 0.8747(9) 0.6525(5) 0.0731(4) 0.0640(14) Uani 1 1 d . . .
H8 H 0.9623 0.6334 0.0149 0.077 Uiso 1 1 calc R . .
C9 C 0.9281(9) 0.7304(5) 0.1219(5) 0.0651(14) Uani 1 1 d . . .
H9 H 1.0535 0.7641 0.0979 0.078 Uiso 1 1 calc R . .
C10 C 0.7954(8) 0.7588(5) 0.2067(5) 0.0581(12) Uani 1 1 d . . .
H10 H 0.8326 0.8126 0.2391 0.070 Uiso 1 1 calc R . .
S2 S 0.5637(2) 0.25395(12) 0.10084(12) 0.0580(3) Uani 1 1 d . . .
O21 O 0.6383(9) 0.1657(5) 0.0498(5) 0.0965(17) Uani 1 1 d . . .
O22 O 0.6400(7) 0.3566(4) 0.0472(4) 0.0706(11) Uani 1 1 d . . .
O23 O 0.3466(6) 0.2542(4) 0.1426(4) 0.0733(12) Uani 1 1 d . . .
C20 C 0.6870(10) 0.2318(6) 0.2177(6) 0.0718(16) Uani 1 1 d . . .
F21 F 0.6341(8) 0.1405(5) 0.2804(4) 0.123(2) Uani 1 1 d . . .
F22 F 0.8891(6) 0.2307(4) 0.1931(4) 0.0991(14) Uani 1 1 d . . .
F23 F 0.6353(9) 0.3089(5) 0.2749(4) 0.1189(18) Uani 1 1 d . . .

loop_
_atom_site_aniso_label
_atom_site_aniso_U_11
_atom_site_aniso_U_22
_atom_site_aniso_U_33
_atom_site_aniso_U_23
_atom_site_aniso_U_13
_atom_site_aniso_U_12
Re 0.05294(12) 0.04387(11) 0.04409(11) -0.00798(7) -0.00966(7) 0.00321(7)
S1 0.0685(8) 0.0487(7) 0.0579(7) -0.0070(6) -0.0130(6) -0.0006(5)
O4 0.072(2) 0.0427(19) 0.059(2) -0.0066(16) -0.0242(17) 0.0029(16)
C14 0.121(6) 0.057(4) 0.068(4) -0.004(3) -0.042(4) 0.001(3)
C15 0.090(4) 0.055(3) 0.070(4) -0.015(3) -0.016(3) 0.015(3)
C11 0.068(4) 0.064(4) 0.063(3) -0.012(3) -0.027(3) 0.001(3)
C12 0.068(3) 0.062(3) 0.059(3) -0.018(3) -0.018(2) 0.014(3)
C13 0.058(3) 0.056(3) 0.058(3) -0.017(2) -0.007(2) 0.005(2)
O1 0.099(4) 0.071(3) 0.103(4) -0.029(3) -0.038(3) -0.009(3)
O2 0.081(3) 0.109(4) 0.073(3) -0.034(3) 0.006(2) 0.018(3)
O3 0.082(3) 0.074(3) 0.061(2) -0.004(2) -0.024(2) 0.021(2)
N1 0.048(2) 0.043(2) 0.044(2) -0.0044(15) -0.0106(15) 0.0006(15)
N2 0.046(2) 0.045(2) 0.047(2) -0.0028(16) -0.0065(15) -0.0002(15)
C1 0.047(2) 0.053(3) 0.051(3) -0.002(2) -0.0037(19) -0.0010(19)
C2 0.045(3) 0.066(3) 0.063(3) 0.001(3) -0.007(2) -0.014(2)
C3 0.058(3) 0.056(3) 0.071(4) -0.015(3) -0.013(2) -0.010(2)
C4 0.059(3) 0.050(3) 0.057(3) -0.012(2) -0.008(2) -0.002(2)
C5 0.046(2) 0.043(2) 0.043(2) -0.0052(17) -0.0081(16) 0.0007(16)
C6 0.046(2) 0.050(3) 0.042(2) -0.0044(18) -0.0095(17) -0.0004(18)
C7 0.058(3) 0.063(3) 0.047(3) -0.010(2) -0.010(2) 0.000(2)
C8 0.060(3) 0.080(4) 0.046(3) -0.009(3) 0.004(2) 0.002(3)
C9 0.058(3) 0.070(4) 0.059(3) 0.000(3) 0.005(2) -0.010(3)
C10 0.052(3) 0.060(3) 0.061(3) -0.007(2) -0.005(2) -0.008(2)
S2 0.0578(7) 0.0610(8) 0.0550(7) -0.0140(6) -0.0036(5) -0.0048(5)
O21 0.111(4) 0.079(3) 0.103(4) -0.046(3) 0.007(3) -0.009(3)
O22 0.074(3) 0.063(3) 0.069(3) -0.001(2) -0.007(2) -0.0050(19)
O23 0.047(2) 0.096(3) 0.073(3) -0.003(2) -0.0123(17) -0.0094(19)
C20 0.067(4) 0.069(4) 0.076(4) 0.002(3) -0.017(3) -0.008(3)
F21 0.109(4) 0.129(5) 0.117(4) 0.050(3) -0.049(3) -0.038(3)
F22 0.059(2) 0.101(3) 0.138(4) -0.004(3) -0.039(2) 0.000(2)
F23 0.130(4) 0.155(5) 0.093(3) -0.058(3) -0.049(3) 0.027(4)

loop_
_atom_type_symbol
_atom_type_description
_atom_type_scat_dispersion_real
_atom_type_scat_dispersion_imag
_atom_type_scat_source
C C 0.0033 0.0016 'International Tables Vol C Tables 4.2.6.8 and 6.1.1.4'
H H 0.0000 0.0000 'International Tables Vol C Tables 4.2.6.8 and 6.1.1.4'
N N 0.0061 0.0033 'International Tables Vol C Tables 4.2.6.8 and 6.1.1.4'
O O 0.0106 0.0060 'International Tables Vol C Tables 4.2.6.8 and 6.1.1.4'
F F 0.0171 0.0103 'International Tables Vol C Tables 4.2.6.8 and 6.1.1.4'
S S 0.1246 0.1234 'International Tables Vol C Tables 4.2.6.8 and 6.1.1.4'
Re Re -1.0185 7.2310 'International Tables Vol C Tables 4.2.6.8 and 6.1.1.4'

loop_
_geom_angle_atom_site_label_1
_geom_angle_atom_site_label_2
_geom_angle_atom_site_label_3
_geom_angle
_geom_angle_site_symmetry_1
_geom_angle_site_symmetry_3
_geom_angle_publ_flag
C13 Re C12 89.0(2) . . ?
C13 Re C11 86.2(3) . . ?
C12 Re C11 89.9(3) . . ?
C13 Re N2 94.39(19) . . ?
C12 Re N2 172.2(2) . . ?
C11 Re N2 97.4(2) . . ?
C13 Re N1 94.1(2) . . ?
C12 Re N1 97.8(2) . . ?
C11 Re N1 172.3(2) . . ?
N2 Re N1 74.95(15) . . ?
C13 Re O4 174.19(18) . . ?
C12 Re O4 93.0(2) . . ?
C11 Re O4 99.3(2) . . ?
N2 Re O4 82.96(16) . . ?
N1 Re O4 80.22(14) . . ?
O4 S1 C14 103.3(3) . . ?
O4 S1 C15 105.1(3) . . ?
C14 S1 C15 99.2(4) . . ?
S1 O4 Re 118.7(2) . . ?
O1 C11 Re 177.2(6) . . ?
O2 C12 Re 178.9(6) . . ?
O3 C13 Re 179.4(6) . . ?
C5 N1 C1 118.3(4) . . ?
C5 N1 Re 117.1(3) . . ?
C1 N1 Re 124.5(3) . . ?
C6 N2 C10 118.3(4) . . ?
C6 N2 Re 117.1(3) . . ?
C10 N2 Re 124.7(4) . . ?
N1 C1 C2 122.2(5) . . ?
C1 C2 C3 119.4(5) . . ?
C2 C3 C4 118.7(5) . . ?
C5 C4 C3 120.0(5) . . ?
N1 C5 C4 121.3(5) . . ?
N1 C5 C6 115.3(4) . . ?
C4 C5 C6 123.4(4) . . ?
N2 C6 C7 121.8(5) . . ?
N2 C6 C5 115.5(4) . . ?
C7 C6 C5 122.7(5) . . ?
C8 C7 C6 118.7(5) . . ?
C9 C8 C7 119.5(5) . . ?
C8 C9 C10 119.5(5) . . ?
N2 C10 C9 122.2(6) . . ?
O21 S2 O22 115.5(3) . . ?
O21 S2 O23 115.3(3) . . ?
O22 S2 O23 114.3(3) . . ?
O21 S2 C20 103.3(4) . . ?
O22 S2 C20 101.8(3) . . ?
O23 S2 C20 104.2(3) . . ?
F22 C20 F21 107.6(6) . . ?
F22 C20 F23 106.6(6) . . ?
F21 C20 F23 107.1(7) . . ?
F22 C20 S2 112.1(5) . . ?
F21 C20 S2 111.9(5) . . ?
F23 C20 S2 111.3(5) . . ?

loop_
_geom_bond_atom_site_label_1
_geom_bond_atom_site_label_2
_geom_bond_distance
_geom_bond_site_symmetry_2
_geom_bond_publ_flag
Re C13 1.897(6) . ?
Re C12 1.925(6) . ?
Re C11 1.932(6) . ?
Re N2 2.171(4) . ?
Re N1 2.172(4) . ?
Re O4 2.179(4) . ?
S1 O4 1.545(4) . ?
S1 C14 1.773(7) . ?
S1 C15 1.792(6) . ?
C11 O1 1.145(8) . ?
C12 O2 1.141(7) . ?
C13 O3 1.163(7) . ?
N1 C5 1.349(6) . ?
N1 C1 1.355(6) . ?
N2 C6 1.348(6) . ?
N2 C10 1.355(7) . ?
C1 C2 1.365(8) . ?
C2 C3 1.374(8) . ?
C3 C4 1.375(7) . ?
C4 C5 1.375(7) . ?
C5 C6 1.485(6) . ?
C6 C7 1.388(7) . ?
C7 C8 1.388(8) . ?
C8 C9 1.361(9) . ?
C9 C10 1.374(8) . ?
S2 O21 1.427(5) . ?
S2 O22 1.436(4) . ?
S2 O23 1.439(4) . ?
S2 C20 1.813(7) . ?
C20 F22 1.314(8) . ?
C20 F21 1.317(8) . ?
C20 F23 1.331(9) . ?

loop_
_geom_torsion_atom_site_label_1
_geom_torsion_atom_site_label_2
_geom_torsion_atom_site_label_3
_geom_torsion_atom_site_label_4
_geom_torsion
_geom_torsion_site_symmetry_1
_geom_torsion_site_symmetry_2
_geom_torsion_site_symmetry_3
_geom_torsion_site_symmetry_4
_geom_torsion_publ_flag
C14 S1 O4 Re 173.7(3) . . . . ?
C15 S1 O4 Re -82.8(3) . . . . ?
C13 Re O4 S1 -153.0(17) . . . . ?
C12 Re O4 S1 96.8(3) . . . . ?
C11 Re O4 S1 6.5(3) . . . . ?
N2 Re O4 S1 -89.9(3) . . . . ?
N1 Re O4 S1 -165.8(3) . . . . ?
C13 Re C11 O1 14(13) . . . . ?
C12 Re C11 O1 103(13) . . . . ?
N2 Re C11 O1 -80(13) . . . . ?
N1 Re C11 O1 -78(14) . . . . ?
O4 Re C11 O1 -164(13) . . . . ?
C13 Re C12 O2 -98(34) . . . . ?
C11 Re C12 O2 176(100) . . . . ?
N2 Re C12 O2 18(35) . . . . ?
N1 Re C12 O2 -4(34) . . . . ?
O4 Re C12 O2 77(34) . . . . ?
C12 Re C13 O3 100(56) . . . . ?
C11 Re C13 O3 -170(100) . . . . ?
N2 Re C13 O3 -73(56) . . . . ?
N1 Re C13 O3 2(56) . . . . ?
O4 Re C13 O3 -11(57) . . . . ?
C13 Re N1 C5 -91.8(4) . . . . ?
C12 Re N1 C5 178.7(4) . . . . ?
C11 Re N1 C5 0.2(16) . . . . ?
N2 Re N1 C5 1.7(3) . . . . ?
O4 Re N1 C5 87.0(3) . . . . ?
C13 Re N1 C1 86.4(4) . . . . ?
C12 Re N1 C1 -3.1(4) . . . . ?
C11 Re N1 C1 178.4(14) . . . . ?
N2 Re N1 C1 179.9(4) . . . . ?
O4 Re N1 C1 -94.9(4) . . . . ?
C13 Re N2 C6 91.9(4) . . . . ?
C12 Re N2 C6 -23.8(16) . . . . ?
C11 Re N2 C6 178.6(4) . . . . ?
N1 Re N2 C6 -1.2(3) . . . . ?
O4 Re N2 C6 -82.9(4) . . . . ?
C13 Re N2 C10 -87.7(5) . . . . ?
C12 Re N2 C10 156.5(14) . . . . ?
C11 Re N2 C10 -1.0(5) . . . . ?
N1 Re N2 C10 179.2(5) . . . . ?
O4 Re N2 C10 97.5(4) . . . . ?
C5 N1 C1 C2 1.8(8) . . . . ?
Re N1 C1 C2 -176.4(4) . . . . ?
N1 C1 C2 C3 -0.2(9) . . . . ?
C1 C2 C3 C4 -0.8(9) . . . . ?
C2 C3 C4 C5 0.4(9) . . . . ?
C1 N1 C5 C4 -2.2(7) . . . . ?
Re N1 C5 C4 176.1(4) . . . . ?
C1 N1 C5 C6 179.8(4) . . . . ?
Re N1 C5 C6 -1.9(5) . . . . ?
C3 C4 C5 N1 1.1(8) . . . . ?
C3 C4 C5 C6 179.0(5) . . . . ?
C10 N2 C6 C7 0.6(7) . . . . ?
Re N2 C6 C7 -179.0(4) . . . . ?
C10 N2 C6 C5 -179.7(4) . . . . ?
Re N2 C6 C5 0.7(5) . . . . ?
N1 C5 C6 N2 0.8(6) . . . . ?
C4 C5 C6 N2 -177.1(5) . . . . ?
N1 C5 C6 C7 -179.5(5) . . . . ?
C4 C5 C6 C7 2.5(8) . . . . ?
N2 C6 C7 C8 -1.0(8) . . . . ?
C5 C6 C7 C8 179.3(5) . . . . ?
C6 C7 C8 C9 1.2(9) . . . . ?
C7 C8 C9 C10 -1.0(10) . . . . ?
C6 N2 C10 C9 -0.4(8) . . . . ?
Re N2 C10 C9 179.2(5) . . . . ?
C8 C9 C10 N2 0.6(10) . . . . ?
O21 S2 C20 F22 60.0(6) . . . . ?
O22 S2 C20 F22 -60.0(6) . . . . ?
O23 S2 C20 F22 -179.2(5) . . . . ?
O21 S2 C20 F21 -61.0(6) . . . . ?
O22 S2 C20 F21 178.9(6) . . . . ?
O23 S2 C20 F21 59.8(6) . . . . ?
O21 S2 C20 F23 179.3(5) . . . . ?
O22 S2 C20 F23 59.2(6) . . . . ?
O23 S2 C20 F23 -59.9(6) . . . . ?
